data_4100047
loop_
_publ_author_name
'Yamashita, Makoto'
'Yamamoto, Yohsuke'
'Akiba, Kin-ya'
'Hashizume, Daisuke'
'Iwasaki, Fujiko'
'Takagi, Nozomi'
'Nagase, Shigeru'

_publ_section_title
;
 Syntheses and Structures of Hypervalent Pentacoordinate Carbon and Boron
 Compounds Bearing an Anthracene Skeleton -- Elucidation of Hypervalent
 Interaction Based on X-ray Analysis and DFT Calculation
;
_journal_coden_ASTM JACSAT
_journal_issue 12
_journal_name_full 'Journal of the American Chemical Society'
_journal_page_first 4354
_journal_page_last 4371
_journal_paper_doi 10.1021/ja0438011
_journal_volume 127
_journal_year 2005
_chemical_formula_sum 'C18 H19 B O4'
_chemical_formula_weight 310.16
_space_group_IT_number 14
_symmetry_cell_setting monoclinic
_symmetry_space_group_name_Hall '-P 2yn'
_symmetry_space_group_name_H-M 'P 1 21/n 1'
_cell_angle_alpha 90
_cell_angle_beta 111.059(2)
_cell_angle_gamma 90
_cell_formula_units_Z 12
_cell_length_a 18.7290(8)
_cell_length_b 13.1770(5)
_cell_length_c 21.8000(9)
_cell_measurement_temperature 273.2
_cell_volume 5020.7(3)
_cod_depositor_comments
;
 Updated bibliographic information.

 Antanas Vaitkus,
 2019-10-01
;
_cod_original_sg_symbol_H-M 'P 21/n'
_cod_original_formula_sum 'C18 H19 B O4 '
_cod_database_code 4100047

loop_
_symmetry_equiv_pos_as_xyz
x,y,z
1/2-x,1/2+y,1/2-z
-x,-y,-z
1/2+x,1/2-y,1/2+z

loop_
_atom_site_label
_atom_site_type_symbol
_atom_site_fract_x
_atom_site_fract_y
_atom_site_fract_z
_atom_site_U_iso_or_equiv
_atom_site_adp_type
_atom_site_occupancy
_atom_site_calc_flag
_atom_site_refinement_flags
_atom_site_disorder_assembly
_atom_site_disorder_group
O1 O 0.2980(2) 0.2578(3) 0.2317(2) 0.074(1) Uani 1.00 d . . .
O2 O 0.3243(2) -0.0475(3) 0.1197(2) 0.070(1) Uani 1.00 d . . .
O3 O 0.3683(2) 0.1613(2) 0.1522(1) 0.0485(8) Uani 1.00 d . . .
O4 O 0.3702(2) 0.0634(2) 0.2422(1) 0.0515(9) Uani 1.00 d . . .
O5 O 0.1709(2) 0.5206(3) 0.0634(2) 0.076(1) Uani 1.00 d . . .
O6 O 0.2008(2) 0.3430(3) -0.1199(2) 0.064(1) Uani 1.00 d . . .
O7 O 0.1117(2) 0.4696(2) -0.0703(2) 0.0565(10) Uani 1.00 d . . .
O8 O 0.1506(2) 0.3225(2) -0.0060(2) 0.062(1) Uani 1.00 d . . .
O9 O 0.3190(2) 0.6473(3) -0.1858(2) 0.070(1) Uani 1.00 d . . .
O10 O 0.3290(2) 0.9599(3) -0.0678(2) 0.079(1) Uani 1.00 d . . .
O11 O 0.3786(2) 0.7501(2) -0.0639(1) 0.0542(9) Uani 1.00 d . . .
O12 O 0.3861(2) 0.8455(3) -0.1519(2) 0.0593(10) Uani 1.00 d . . .
C1 C 0.2214(3) 0.2537(4) 0.2075(2) 0.058(1) Uani 1.00 d . . .
C2 C 0.1756(4) 0.3256(4) 0.2206(3) 0.080(2) Uani 1.00 d . . .
C3 C 0.0967(4) 0.3154(6) 0.1938(4) 0.100(2) Uani 1.00 d . . .
C4 C 0.0629(3) 0.2343(6) 0.1563(3) 0.086(2) Uani 1.00 d . . .
C5 C 0.0896(4) -0.0893(6) 0.0518(3) 0.092(2) Uani 1.00 d . . .
C6 C 0.1340(5) -0.1594(5) 0.0375(3) 0.105(2) Uani 1.00 d . . .
C7 C 0.2137(4) -0.1493(5) 0.0601(3) 0.087(2) Uani 1.00 d . . .
C8 C 0.2477(3) -0.0655(4) 0.0968(2) 0.059(1) Uani 1.00 d . . .
C9 C 0.2392(2) 0.0931(3) 0.1550(2) 0.040(1) Uani 1.00 d . . .
C10 C 0.0776(3) 0.0709(5) 0.1044(3) 0.074(2) Uani 1.00 d . . .
C11 C 0.1906(3) 0.1660(3) 0.1686(2) 0.047(1) Uani 1.00 d . . .
C12 C 0.1095(3) 0.1565(5) 0.1424(3) 0.066(2) Uani 1.00 d . . .
C13 C 0.1228(3) -0.0023(4) 0.0902(2) 0.063(1) Uani 1.00 d . . .
C14 C 0.2042(3) 0.0104(4) 0.1148(2) 0.047(1) Uani 1.00 d . . .
C15 C 0.3364(5) 0.3435(5) 0.2665(4) 0.119(3) Uani 1.00 d . . .
C16 C 0.3742(4) -0.1192(5) 0.1095(3) 0.100(2) Uani 1.00 d . . .
C17 C 0.3289(3) 0.2196(4) 0.0948(2) 0.064(2) Uani 1.00 d . . .
C18 C 0.4504(3) 0.0817(5) 0.2715(3) 0.075(2) Uani 1.00 d . . .
C19 C 0.2475(3) 0.5341(4) 0.0940(2) 0.056(1) Uani 1.00 d . . .
C20 C 0.2809(4) 0.5842(4) 0.1529(3) 0.077(2) Uani 1.00 d . . .
C21 C 0.3603(4) 0.5943(5) 0.1793(3) 0.087(2) Uani 1.00 d . . .
C22 C 0.4064(3) 0.5554(4) 0.1494(3) 0.071(2) Uani 1.00 d . . .
C23 C 0.4365(3) 0.3649(4) -0.0327(3) 0.064(2) Uani 1.00 d . . .
C24 C 0.4061(3) 0.3165(5) -0.0905(3) 0.072(2) Uani 1.00 d . . .
C25 C 0.3259(3) 0.3083(4) -0.1227(2) 0.060(1) Uani 1.00 d . . .
C26 C 0.2783(3) 0.3477(3) -0.0938(2) 0.046(1) Uani 1.00 d . . .
C27 C 0.2579(2) 0.4380(3) -0.0007(2) 0.038(1) Uani 1.00 d . . .
C28 C 0.4190(3) 0.4592(4) 0.0580(2) 0.053(1) Uani 1.00 d . . .
C29 C 0.2924(3) 0.4907(3) 0.0595(2) 0.041(1) Uani 1.00 d . . .
C30 C 0.3731(3) 0.5012(3) 0.0889(2) 0.050(1) Uani 1.00 d . . .
C31 C 0.3889(3) 0.4085(3) -0.0012(2) 0.046(1) Uani 1.00 d . . .
C32 C 0.3074(2) 0.3994(3) -0.0313(2) 0.040(1) Uani 1.00 d . . .
C33 C 0.1201(4) 0.5498(5) 0.0952(3) 0.089(2) Uani 1.00 d . . .
C34 C 0.1646(4) 0.3060(5) -0.1848(3) 0.079(2) Uani 1.00 d . . .
C35 C 0.1284(4) 0.5637(4) -0.0946(3) 0.081(2) Uani 1.00 d . . .
C36 C 0.0747(3) 0.2930(5) -0.0221(3) 0.084(2) Uani 1.00 d . . .
C37 C 0.2419(3) 0.6497(4) -0.2144(2) 0.057(1) Uani 1.00 d . . .
C38 C 0.1985(4) 0.5766(4) -0.2562(3) 0.084(2) Uani 1.00 d . . .
C39 C 0.1186(5) 0.5857(6) -0.2838(3) 0.101(2) Uani 1.00 d . . .
C40 C 0.0842(4) 0.6660(6) -0.2693(3) 0.090(2) Uani 1.00 d . . .
C41 C 0.0940(4) 0.9904(6) -0.1532(4) 0.098(2) Uani 1.00 d . . .
C42 C 0.1353(5) 1.0615(5) -0.1112(4) 0.115(3) Uani 1.00 d . . .
C43 C 0.2150(5) 1.0556(4) -0.0812(3) 0.090(2) Uani 1.00 d . . .
C44 C 0.2526(3) 0.9739(4) -0.0949(2) 0.061(2) Uani 1.00 d . . .
C45 C 0.2520(2) 0.8123(3) -0.1538(2) 0.038(1) Uani 1.00 d . . .
C46 C 0.0915(3) 0.8292(5) -0.2110(3) 0.070(2) Uani 1.00 d . . .
C47 C 0.2080(2) 0.7371(3) -0.1976(2) 0.043(1) Uani 1.00 d . . .
C48 C 0.1263(3) 0.7452(4) -0.2262(2) 0.060(1) Uani 1.00 d . . .
C49 C 0.1314(3) 0.9040(4) -0.1685(2) 0.060(1) Uani 1.00 d . . .
C50 C 0.2130(3) 0.8949(3) -0.1390(2) 0.046(1) Uani 1.00 d . . .
C51 C 0.3600(5) 0.5631(5) -0.1979(4) 0.112(3) Uani 1.00 d . . .
C52 C 0.3767(5) 1.0403(5) -0.0331(5) 0.121(3) Uani 1.00 d . . .
C53 C 0.3359(3) 0.6911(4) -0.0338(2) 0.065(2) Uani 1.00 d . . .
C54 C 0.4668(3) 0.8310(6) -0.1271(4) 0.092(2) Uani 1.00 d . . .
B B 0.1685(3) 0.4119(4) -0.0284(2) 0.048(1) Uani 1.00 d . . .
B1 B 0.3294(3) 0.1080(3) 0.1836(2) 0.040(1) Uani 1.00 d . . .
B2 B 0.3431(3) 0.8005(4) -0.1208(2) 0.046(1) Uani 1.00 d . . .
H H 0.4734 0.4649 0.0784 0.0635 Uiso 1.00 d . . .
H H 0.0392 0.9944 -0.1727 0.1174 Uiso 1.00 d . . .
H H 0.3034 0.2763 -0.1656 0.0700 Uiso 1.00 d . . .
H H 0.4920 0.3712 -0.0109 0.0710 Uiso 1.00 d . . .
H H 0.0085 0.2301 0.1387 0.1038 Uiso 1.00 d . . .
H H 0.4609 0.5633 0.1687 0.0813 Uiso 1.00 d . . .
H H 0.0235 0.0626 0.0890 0.0867 Uiso 1.00 d . . .
H H 0.2480 0.6112 0.1742 0.0881 Uiso 1.00 d . . .
H H 0.0341 -0.0978 0.0356 0.1051 Uiso 1.00 d . . .
H H 0.0363 0.8350 -0.2308 0.0849 Uiso 1.00 d . . .
H H 0.4397 0.2881 -0.1108 0.0922 Uiso 1.00 d . . .
H H 0.1083 1.1161 -0.1006 0.1424 Uiso 1.00 d . . .
H H 0.0293 0.6700 -0.2900 0.1037 Uiso 1.00 d . . .
H H 0.3848 0.6319 0.2197 0.1016 Uiso 1.00 d . . .
H H 0.1996 0.3829 0.2493 0.0906 Uiso 1.00 d . . .
H H 0.1091 -0.2186 0.0131 0.1238 Uiso 1.00 d . . .
H H 0.2220 0.5188 -0.2674 0.0961 Uiso 1.00 d . . .
H H 0.2456 1.1089 -0.0534 0.1082 Uiso 1.00 d . . .
H H 0.0886 0.5331 -0.3122 0.1201 Uiso 1.00 d . . .
H H 0.2448 -0.1986 0.0485 0.1031 Uiso 1.00 d . . .
H H 0.0665 0.3694 0.2019 0.1200 Uiso 1.00 d . . .
H H 0.2975 0.2702 0.1043 0.0757 Uiso 1.00 d . . .
H H 0.3640 0.2524 0.0790 0.0757 Uiso 1.00 d . . .
H H 0.2962 0.1767 0.0608 0.0757 Uiso 1.00 d . . .
H H 0.1106 0.3069 -0.1962 0.0946 Uiso 1.00 d . . .
H H 0.1781 0.3476 -0.2146 0.0946 Uiso 1.00 d . . .
H H 0.1808 0.2382 -0.1875 0.0946 Uiso 1.00 d . . .
H H 0.2997 0.7308 -0.0238 0.0749 Uiso 1.00 d . . .
H H 0.3084 0.6371 -0.0636 0.0749 Uiso 1.00 d . . .
H H 0.3693 0.6589 0.0052 0.0749 Uiso 1.00 d . . .
H H 0.4791 0.7595 -0.1267 0.1152 Uiso 1.00 d . . .
H H 0.4905 0.8651 -0.1532 0.1152 Uiso 1.00 d . . .
H H 0.4888 0.8551 -0.0829 0.1152 Uiso 1.00 d . . .
H H 0.1251 0.6214 0.1051 0.1103 Uiso 1.00 d . . .
H H 0.0687 0.5359 0.0689 0.1103 Uiso 1.00 d . . .
H H 0.1326 0.5142 0.1363 0.1103 Uiso 1.00 d . . .
H H 0.4721 0.0444 0.3118 0.0857 Uiso 1.00 d . . .
H H 0.4763 0.0600 0.2427 0.0857 Uiso 1.00 d . . .
H H 0.4603 0.1517 0.2805 0.0857 Uiso 1.00 d . . .
H H 0.1546 0.6079 -0.0581 0.0968 Uiso 1.00 d . . .
H H 0.1629 0.5520 -0.1178 0.0968 Uiso 1.00 d . . .
H H 0.0841 0.5954 -0.1225 0.0968 Uiso 1.00 d . . .
H H 0.0469 0.3420 -0.0068 0.0958 Uiso 1.00 d . . .
H H 0.0492 0.2872 -0.0691 0.0958 Uiso 1.00 d . . .
H H 0.0713 0.2289 -0.0030 0.0958 Uiso 1.00 d . . .
H H 0.4281 1.0213 -0.0171 0.1381 Uiso 1.00 d . . .
H H 0.3705 1.0984 -0.0624 0.1381 Uiso 1.00 d . . .
H H 0.3616 1.0630 0.0023 0.1381 Uiso 1.00 d . . .
H H 0.3461 0.5006 -0.1822 0.1274 Uiso 1.00 d . . .
H H 0.3529 0.5561 -0.2426 0.1274 Uiso 1.00 d . . .
H H 0.4151 0.5717 -0.1735 0.1274 Uiso 1.00 d . . .
H H 0.3913 0.3325 0.2804 0.1420 Uiso 1.00 d . . .
H H 0.3235 0.4004 0.2388 0.1420 Uiso 1.00 d . . .
H H 0.3240 0.3534 0.3042 0.1420 Uiso 1.00 d . . .
H H 0.3723 -0.1817 0.1285 0.1165 Uiso 1.00 d . . .
H H 0.3644 -0.1271 0.0633 0.1165 Uiso 1.00 d . . .
H H 0.4273 -0.0936 0.1287 0.1165 Uiso 1.00 d . . .
